data_2010343
loop_
_publ_author_name
'De Ridder, Dirk J. A.'
'Fraanje, Jan'
'Goubitz, Kees'
'Schenk, Henk'

_publ_section_title
;
 Crystal studies of musk compounds. XIII. Molecular structures of
 6-formyl-1,1,2,4,4,7-hexamethyltetralin (I) and
 6-formyl-1,1,4,4,5,7-hexamethyltetralin (2)
;
_journal_issue 12
_journal_name_full 'Acta Crystallographica Section C'
_journal_page_first 1962
_journal_page_last 1966
_journal_paper_doi 10.1107/S0108270194002647
_journal_volume 50
_journal_year 1994
_chemical_formula_moiety 'C17 H24 O'
_chemical_formula_sum 'C17 H24 O'
_chemical_formula_weight 244.38
_chemical_name_systematic 6-formyl-1,1,2,4,4,7-hexamethyltetralin
_space_group_IT_number 14
_symmetry_cell_setting monoclinic
_symmetry_space_group_name_Hall '-P 2yn'
_symmetry_space_group_name_H-M 'P 1 21/n 1'
_audit_creation_method from_xtal_archive_file_using_CIFIO
_cell_angle_alpha 90.00000
_cell_angle_beta 90.63(3)
_cell_angle_gamma 90.00000
_cell_formula_units_Z 4
_cell_length_a 8.616(3)
_cell_length_b 10.435(2)
_cell_length_c 16.162(4)
_cell_measurement_reflns_used 23
_cell_measurement_temperature 245.0(10)
_cell_measurement_theta_max 33.1
_cell_measurement_theta_min 25.1
_cell_volume 1453.0(7)
_computing_cell_refinement 'CELCON comparable to Xtal LATCON'
_computing_data_collection 'CAD-4 software (Enraf-Nonius, 1989)'
_computing_data_reduction
; Xtal SORTRF (Hall, Spadaccini & Stewart, 1990) and Xtal ADDREF
(Davenport & Hall, 1990)
;
_computing_molecular_graphics 'PEANUT (Hummel, Hauser & B\"urgi, 1990)'
_computing_publication_material
; Xtal BONDLA (Dreissig, Doherty, Stewart & Hall, 1990) and Xtal CIFIO
(Hall, 1990)
;
_computing_structure_refinement 'Xtal CRYLSQ (Olthof-Hazekamp, 1990)'
_computing_structure_solution 'Xtal SIMPEL (Schenk & Hall, 1990)'
_diffrn_ambient_temperature 245
_diffrn_measurement_device 'Enraf-Nonius CAD-4 diffractometer'
_diffrn_measurement_method \q/2\q
_diffrn_radiation_monochromator graphite
_diffrn_radiation_source xray_tube
_diffrn_radiation_type 'Cu K\a'
_diffrn_radiation_wavelength 1.5418
_diffrn_reflns_av_R_equivalents 'Not available'
_diffrn_reflns_limit_h_max 10
_diffrn_reflns_limit_h_min -10
_diffrn_reflns_limit_k_max 12
_diffrn_reflns_limit_k_min 0
_diffrn_reflns_limit_l_max 0
_diffrn_reflns_limit_l_min -19
_diffrn_reflns_number 2680
_diffrn_reflns_reduction_process perpendicular_monochr_Lp
_diffrn_reflns_theta_max 64.87
_diffrn_reflns_theta_min 5.05
_diffrn_standards_decay_% 0
_diffrn_standards_interval_time 60
_diffrn_standards_number 2
_exptl_absorpt_coefficient_mu .479
_exptl_absorpt_correction_T_max 1.61
_exptl_absorpt_correction_T_min .66
_exptl_absorpt_correction_type empirical
_exptl_absorpt_process_details 'DIFABS (Walker & Stuart, 1983)'
_exptl_crystal_colour colourless
_exptl_crystal_density_diffrn 1.115
_exptl_crystal_density_meas ?
_exptl_crystal_description 'block shaped crystal'
_exptl_crystal_F_000 536
_exptl_crystal_size_max .60
_exptl_crystal_size_mid .35
_exptl_crystal_size_min .15
_refine_diff_density_max .413
_refine_diff_density_min -.217
_refine_ls_abs_structure_details none
_refine_ls_abs_structure_Flack 0
_refine_ls_extinction_coef 8E-7(11)
_refine_ls_extinction_method 'Zachariasen (1967)'
_refine_ls_goodness_of_fit_all .221
_refine_ls_goodness_of_fit_obs .221
_refine_ls_hydrogen_treatment
; H atoms refined, restrained at 1.09 \%A to their carrier atom. U~eq~ of
     the H atom attached to C16 was kept fixed at 0.06 \%A^2^
;
_refine_ls_matrix_type full
_refine_ls_number_constraints 0
_refine_ls_number_parameters 271
_refine_ls_number_reflns 1520
_refine_ls_number_restraints 25
_refine_ls_R_factor_all .064
_refine_ls_R_factor_obs .064
_refine_ls_shift/esd_max .252
_refine_ls_shift/esd_mean .018
_refine_ls_structure_factor_coef F
_refine_ls_weighting_details 'w=1/(6.092 + F~obs~ + 0.0072 F^2^~obs~)'
_refine_ls_weighting_scheme calc
_refine_ls_wR_factor_all .084
_refine_ls_wR_factor_obs .084
_reflns_number_observed 1520
_reflns_number_total 2463
_reflns_observed_criterion refl_observed_if_Inet_>_2.5_sigma(Inet)
_cod_data_source_file sh1094.cif
_cod_data_source_block 1
_cod_depositor_comments
;
   Site occupancies and disorder asseblies were reconstructed from the
   authors' comments that were (semantically incorrectly) included
   into coordinate list:

   Population parameter of O1A = 0.57 . .
   Population parameter of O1B = 0.43 . .

   The comments are present in the original paper supplementary CIF
   file, sh1094.cif (http://scripts.iucr.org/cgi-bin/sendcif?sh1094sup1)

   Saulius Gra\<zulis
   2009.12.10

The following automatic conversions were performed:

'_exptl_crystal_density_meas' value 'Not available' was changed to
'?' - the value is perceived as not measured.

Automatic conversion script
Id: cif_fix_values 3008 2015-01-20 13:52:24Z robertas 

The following automatic conversions were performed:

'_refine_ls_weighting_scheme' value 'w=1/(6.092 + F~obs~ + 0.0072
F^2^~obs~)' was changed to 'calc'. New tag
'_refine_ls_weighting_details' was created. The value of the new tag
was set to 'w=1/(6.092 + F~obs~ + 0.0072 F^2^~obs~)'.

Automatic conversion script
Id: cif_fix_values 3143 2015-03-26 13:38:13Z robertas 
;

loop_
_cod_entry_issue_id
_cod_entry_issue_origin
_cod_entry_issue_severity
1 original warning

_cod_original_sg_symbol_H-M 'P 21/n'
_cod_database_code 2010343

loop_
_symmetry_equiv_pos_as_xyz
+x,+y,+z
1/2-x,1/2+y,1/2-z
-x,-y,-z
1/2+x,1/2-y,1/2+z

loop_
_atom_site_aniso_label
_atom_site_aniso_U_11
_atom_site_aniso_U_22
_atom_site_aniso_U_33
_atom_site_aniso_U_12
_atom_site_aniso_U_13
_atom_site_aniso_U_23
C1 .040(2) .046(2) .042(2) .004(2) -.005(2) -.002(2)
C2 .061(3) .049(2) .057(3) .001(2) -.008(2) .011(2)
C3 .055(3) .046(2) .075(3) -.001(2) -.009(2) .002(2)
C4 .037(2) .045(2) .047(2) -.006(2) -.002(2) -.004(2)
C5 .041(2) .055(2) .043(2) .005(2) -.005(2) .000(2)
C6 .057(2) .045(2) .043(2) .007(2) .010(2) .007(2)
C7 .055(2) .039(2) .049(2) -.003(2) .017(2) .002(2)
C8 .039(2) .049(2) .047(2) -.006(2) .002(2) -.004(2)
C9 .034(2) .040(2) .038(2) .0020(10) .0070(10) -.0010(10)
C10 .031(2) .042(2) .037(2) .0020(10) .0040(10) -.0030(10)
C11 .089(4) .075(3) .042(2) .017(3) -.014(2) -.005(2)
C12 .042(2) .074(3) .078(3) .014(2) .000(2) .007(3)
C13 .086(4) .056(3) .073(3) .006(3) -.014(3) .019(2)
C14 .042(2) .060(3) .075(3) -.009(2) .005(2) .002(2)
C15 .086(4) .071(3) .057(3) -.017(3) .003(3) -.021(2)
C16 .118(5) .076(4) .063(3) .019(3) -.004(3) .017(3)
C18 .094(4) .042(2) .086(4) -.014(2) .023(3) .000(2)
O1A .118(5) .047(3) .089(4) .027(3) .003(4) .023(3)
O1B .093(8) .120(10) .111(8) .020(6) -.017(7) .042(7)

loop_
_atom_site_label
_atom_site_fract_x
_atom_site_fract_y
_atom_site_fract_z
_atom_site_U_iso_or_equiv
_atom_site_thermal_displace_type
_atom_site_calc_flag
_atom_site_calc_attached_atom
_atom_site_occupancy
_atom_site_disorder_assembly
_atom_site_disorder_group
C1 -.0120(4) .8032(3) .2876(2) .043(2) Uani ? ? 1.0 . .
C2 .0859(5) .9269(4) .2841(3) .056(2) Uani ? ? 1.0 . .
C3 .1482(5) .9657(4) .3670(3) .059(3) Uani ? ? 1.0 . .
C4 .2576(4) .8689(3) .4068(2) .043(2) Uani ? ? 1.0 . .
C5 .2556(4) .6352(4) .4443(2) .046(2) Uani ? ? 1.0 . .
C6 .2037(4) .5090(3) .4408(2) .048(2) Uani ? ? 1.0 . .
C7 .0796(4) .4796(3) .3881(2) .047(2) Uani ? ? 1.0 . .
C8 .0156(4) .5765(4) .3412(2) .045(2) Uani ? ? 1.0 . .
C9 .0697(4) .7045(3) .3434(2) .038(2) Uani ? ? 1.0 . .
C10 .1919(4) .7346(3) .3976(2) .037(2) Uani ? ? 1.0 . .
C11 -.0270(6) .7503(5) .1994(3) .069(3) Uani ? ? 1.0 . .
C12 -.1747(5) .8268(5) .3218(3) .065(3) Uani ? ? 1.0 . .
C13 .0019(6) 1.0396(5) .2420(3) .072(3) Uani ? ? 1.0 . .
C14 .4195(5) .8741(4) .3694(3) .059(3) Uani ? ? 1.0 . .
C15 .2739(7) .9059(5) .4992(3) .071(3) Uani ? ? 1.0 . .
C16 .2836(9) .4135(6) .4911(4) .085(4) Uani ? ? 1.0 . .
C18 .0128(7) .3451(4) .3817(3) .074(3) Uani ? ? 1.0 . .
O1A .2976(9) .3015(5) .4870(4) .085(4) Uani ? ? 0.57 1 A
O1B .368(1) .427(1) .5383(9) .108(9) Uani ? ? 0.43 1 B
H2 .197(4) .902(6) .258(4) .14(2) Uiso calc C2 1.0 . .
H31 .204(5) 1.058(3) .362(3) .10(2) Uiso calc C3 1.0 . .
H32 .038(5) .967(7) .400(4) .15(3) Uiso calc C3 1.0 . .
H5 .346(3) .653(3) .484(2) .038(9) Uiso calc C5 1.0 . .
H8 -.070(4) .555(4) .298(2) .06(1) Uiso calc C8 1.0 . .
H111 -.064(6) .824(4) .156(3) .10(2) Uiso calc C11 1.0 . .
H112 .082(4) .719(4) .177(3) .08(1) Uiso calc C11 1.0 . .
H113 -.118(5) .676(4) .199(3) .12(2) Uiso calc C11 1.0 . .
H121 -.160(6) .863(5) .384(2) .10(2) Uiso calc C12 1.0 . .
H122 -.244(4) .884(4) .281(2) .08(1) Uiso calc C12 1.0 . .
H123 -.238(5) .741(3) .322(3) .08(1) Uiso calc C12 1.0 . .
H131 -.089(4) 1.074(4) .279(3) .09(2) Uiso calc C13 1.0 . .
H132 .084(5) 1.115(4) .233(3) .11(2) Uiso calc C13 1.0 . .
H133 -.052(5) 1.014(4) .184(2) .09(2) Uiso calc C13 1.0 . .
H141 .418(5) .846(4) .305(2) .08(1) Uiso calc C14 1.0 . .
H142 .470(5) .967(3) .369(3) .08(1) Uiso calc C14 1.0 . .
H143 .504(4) .817(4) .401(2) .08(1) Uiso calc C14 1.0 . .
H151 .308(6) 1.004(3) .501(3) .10(2) Uiso calc C15 1.0 . .
H152 .160(4) .885(4) .524(3) .08(1) Uiso calc C15 1.0 . .
H153 .360(5) .848(5) .533(3) .12(2) Uiso calc C15 1.0 . .
H16A .32(1) .465(9) .548(4) .06 Uiso calc C16 0.57 1 A
H16B .195(9) .340(8) .503(6) .06 Uiso calc C16 0.43 1 B
H181 .089(6) .279(5) .352(4) .15(2) Uiso calc C18 1.0 . .
H182 .001(6) .301(5) .441(2) .10(2) Uiso calc C18 1.0 . .
H183 -.098(4) .339(6) .348(3) .13(2) Uiso calc C18 1.0 . .

loop_
_atom_type_symbol
_atom_type_scat_dispersion_real
_atom_type_scat_dispersion_imag
_atom_type_scat_source
C .017 .009 International_Tables_Vol_IV_Table_2.2B
O .047 .032 International_Tables_Vol_IV_Table_2.2B
H 0 0 International_Tables_Vol_IV_Table_2.2B

loop_
_geom_angle_atom_site_label_1
_geom_angle_atom_site_label_2
_geom_angle_atom_site_label_3
_geom_angle
_geom_angle_publ_flag
C2 C1 C9 109.6(3) yes
C2 C1 C11 107.9(3) yes
C2 C1 C12 112.4(3) yes
C9 C1 C11 109.8(3) yes
C9 C1 C12 108.1(3) yes
C11 C1 C12 109.0(3) yes
C1 C2 C3 112.6(3) yes
C1 C2 C13 113.7(4) yes
C1 C2 H2 107(3) no
C3 C2 C13 110.6(4) yes
C3 C2 H2 96(3) no
C13 C2 H2 115(3) no
C2 C3 C4 114.5(3) yes
C2 C3 H31 109(3) no
C2 C3 H32 98(3) no
C4 C3 H31 110(2) no
C4 C3 H32 110(3) no
H31 C3 H32 115(4) no
C3 C4 C10 110.1(3) yes
C3 C4 C14 112.0(3) yes
C3 C4 C15 107.0(3) yes
C10 C4 C14 109.6(3) yes
C10 C4 C15 110.7(3) yes
C14 C4 C15 107.4(3) yes
C6 C5 C10 123.9(3) yes
C6 C5 H5 117(2) no
C10 C5 H5 120(2) no
C5 C6 C7 118.5(3) yes
C5 C6 C16 118.4(4) yes
C7 C6 C16 123.1(4) yes
C6 C7 C8 118.4(3) yes
C6 C7 C18 122.2(4) yes
C8 C7 C18 119.5(4) yes
C7 C8 C9 123.3(3) yes
C7 C8 H8 120(2) no
C9 C8 H8 117(2) no
C1 C9 C8 118.0(3) yes
C1 C9 C10 123.7(3) yes
C8 C9 C10 118.2(3) yes
C4 C10 C5 119.4(3) yes
C4 C10 C9 123.0(3) yes
C5 C10 C9 117.6(3) yes
C1 C11 H111 112(2) no
C1 C11 H112 111(2) no
C1 C11 H113 108(3) no
H111 C11 H112 105(3) no
H111 C11 H113 107(4) no
H112 C11 H113 114(3) no
C1 C12 H121 107(3) no
C1 C12 H122 112(2) no
C1 C12 H123 110(2) no
H121 C12 H122 116(3) no
H121 C12 H123 110(4) no
H122 C12 H123 101(3) no
C2 C13 H131 111(2) no
C2 C13 H132 109(2) no
C2 C13 H133 113(2) no
H131 C13 H132 109(4) no
H131 C13 H133 106(3) no
H132 C13 H133 110(4) no
C4 C14 H141 112(2) no
C4 C14 H142 114(2) no
C4 C14 H143 115(2) no
H141 C14 H142 104(3) no
H141 C14 H143 108(3) no
H142 C14 H143 104(3) no
C4 C15 H151 107(3) no
C4 C15 H152 104(2) no
C4 C15 H153 113(3) no
H151 C15 H152 115(3) no
H151 C15 H153 110(4) no
H152 C15 H153 108(3) no
C6 C16 O1A 134.2(6) yes
C6 C16 O1B 129.0(9) yes
C6 C16 H16A 105(5) no
C6 C16 H16B 104(4) no
O1A C16 H16A 120(5) no
O1B C16 H16B 116(5) no
C7 C18 H181 113(3) no
C7 C18 H182 112(2) no
C7 C18 H183 114(3) no
H181 C18 H182 101(4) no
H181 C18 H183 106(4) no
H182 C18 H183 109(4) no

loop_
_geom_bond_atom_site_label_1
_geom_bond_atom_site_label_2
_geom_bond_site_symmetry_1
_geom_bond_site_symmetry_2
_geom_bond_distance
_geom_bond_publ_flag
C1 C2 . . 1.543(5) yes
C1 C9 . . 1.534(5) yes
C1 C11 . . 1.533(6) yes
C1 C12 . . 1.533(6) yes
C2 C3 . . 1.493(6) yes
C2 C13 . . 1.536(7) yes
C2 H2 . . 1.08(4) no
C3 C4 . . 1.519(6) yes
C3 H31 . . 1.08(4) no
C3 H32 . . 1.09(5) no
C4 C10 . . 1.518(5) yes
C4 C14 . . 1.527(5) yes
C4 C15 . . 1.548(6) yes
C5 C6 . . 1.391(5) yes
C5 C10 . . 1.392(5) yes
C5 H5 . . 1.02(3) no
C6 C7 . . 1.394(5) yes
C6 C16 . . 1.455(7) yes
C7 C8 . . 1.376(5) yes
C7 C18 . . 1.521(6) yes
C8 C9 . . 1.415(5) yes
C8 H8 . . 1.04(3) no
C9 C10 . . 1.398(5) yes
C11 H111 . . 1.08(4) no
C11 H112 . . 1.06(3) no
C11 H113 . . 1.11(4) no
C12 H121 . . 1.08(3) no
C12 H122 . . 1.08(4) no
C12 H123 . . 1.05(4) no
C13 H131 . . 1.06(4) no
C13 H132 . . 1.07(4) no
C13 H133 . . 1.08(4) no
C14 H141 . . 1.08(3) no
C14 H142 . . 1.07(3) no
C14 H143 . . 1.07(4) no
C15 H151 . . 1.07(3) no
C15 H152 . . 1.09(3) no
C15 H153 . . 1.10(5) no
C16 O1A . . 1.176(8) yes
C16 O1B . . 1.060(10) yes
C16 H16A . . 1.10(8) no
C16 H16B . . 1.10(8) no
C18 H181 . . 1.07(6) no
C18 H182 . . 1.07(4) no
C18 H183 . . 1.10(4) no

loop_
_geom_contact_atom_site_label_1
_geom_contact_atom_site_label_2
_geom_contact_distance
_geom_contact_site_symmetry_2
_geom_contact_publ_flag
C6 O1B 2.270(10) . no
C6 C8 2.379(5) . no
C5 C9 2.386(5) . no
C5 C7 2.393(5) . no
C8 C10 2.414(5) . no
C6 O1A 2.426(7) . no
C5 C16 2.445(7) . no
C6 C10 2.456(5) . no
C7 C9 2.457(5) . no
C3 C15 2.466(7) . no
C14 C15 2.478(7) . no
C9 C12 2.483(6) . no
C2 C11 2.487(6) . no
C10 C14 2.489(5) . no
C3 C10 2.490(5) . no
C3 C13 2.491(7) . no
C11 C12 2.496(7) . no
C8 C18 2.503(6) . no
C7 C16 2.505(8) . no
C9 C11 2.509(5) . no
C4 C5 2.513(5) . no
C2 C9 2.515(5) . no
C10 C15 2.523(6) . no
C3 C14 2.525(6) . no
C1 C3 2.527(6) . no
C1 C8 2.529(5) . no
C2 C4 2.534(5) . no
C6 C18 2.552(6) . no
C2 C12 2.556(6) . no
C4 C9 2.564(5) . no
C1 C13 2.578(6) . no
C1 C10 2.587(5) . no
C5 C8 2.712(5) . no
C5 O1B 2.820(10) . no
C6 C9 2.817(5) . no
C3 C9 2.832(5) . no
C7 C10 2.834(5) . no
C2 C10 2.862(5) . no
C8 C11 2.942(6) . no
C5 C15 2.965(7) . no
C12 C13 2.993(7) . no
C16 C18 2.999(9) . no
C18 O1A 3.006(9) . no
O1B O1B 3.01(2) 3_666 no
C7 O1A 3.077(7) . no
C1 C4 3.078(5) . no
C8 C12 3.098(6) . no
C11 C13 3.106(7) . no
C5 C14 3.117(6) . no
C3 C12 3.214(6) . no
C2 C14 3.221(6) . no
C5 O1B 3.320(10) 3_666 no
C16 O1B 3.470(10) 3_666 no
C13 O1B 3.490(10) 4_464 no
C7 O1B 3.500(10) . no
C10 C12 3.510(6) . no
C9 C14 3.517(5) . no
C12 O1A 3.539(8) 3_566 no
C5 O1A 3.567(7) . no
C12 C14 3.622(6) 1_455 no
C11 O1A 3.661(8) 2 no
C5 C18 3.666(7) 3_566 no
C10 C11 3.703(6) . no
C9 C15 3.709(6) . no
C6 C7 3.710(5) 3_566 no
C8 C16 3.739(7) . no
C10 C16 3.756(7) . no
C6 O1B 3.760(10) 3_666 no
C6 C18 3.761(7) 3_566 no
C8 C16 3.763(8) 3_566 no
C3 C5 3.780(6) . no
C5 C18 3.810(6) . no
C5 C13 3.816(7) 2_545 no
C14 O1A 3.816(8) 3_666 no
C3 C11 3.817(7) . no
C2 C8 3.820(5) . no
C4 C6 3.824(5) . no
C1 C7 3.825(5) . no
C2 C15 3.826(7) . no
C1 C5 3.831(5) . no
C9 C18 3.834(6) . no
C4 C8 3.838(5) . no
C8 O1B 3.860(10) 3_566 no
C7 C16 3.870(8) 3_566 no
C12 O1B 3.870(10) 3_566 no
C4 C13 3.872(6) . no
C9 C13 3.903(6) . no
C7 C7 3.904(5) 3_566 no
C13 C18 3.907(7) 1_565 no
C14 O1B 3.920(10) 3_666 no
C6 C13 3.927(7) 2_545 no
C4 C12 3.980(6) . no
C13 C14 3.989(7) 2 no
C11 C15 3.993(7) 4_464 no
C1 C14 4.001(5) . no
C6 C6 4.022(6) 3_566 no
C10 C13 4.040(6) 2_545 no
C18 O1B 4.040(10) . no
C12 C16 4.046(8) 3_566 no
C5 O1A 4.049(8) 3_666 no
C8 C14 4.049(6) 2_545 no
O1A O1B 4.060(10) 3_666 no
C2 C7 4.066(6) 2 no
C14 C15 4.078(7) 3_676 no
C10 C18 4.081(6) 3_566 no
C15 C18 4.095(8) 3_566 no
C8 O1A 4.096(8) 3_566 no
C11 C16 4.113(8) 2 no
C12 C15 4.114(7) 3_576 no
C6 C8 4.115(5) 3_566 no
C14 C18 4.118(7) 2 no
C5 C16 4.125(8) 3_666 no
C3 C18 4.135(6) 1_565 no
C15 O1A 4.138(8) 1_565 no
C16 C18 4.148(9) 3_566 no
C16 C16 4.150(10) 3_666 no
C5 C7 4.157(5) 3_566 no
C7 O1B 4.160(10) 3_566 no
C2 C6 4.168(6) 2 no
C11 C14 4.186(7) 2_545 no
C3 O1A 4.201(7) 1_565 no
C10 O1B 4.210(10) . no
C9 O1A 4.209(8) 3_566 no
C7 C18 4.228(7) 3_566 no
C12 C13 4.234(7) 2_445 no
C3 C8 4.237(6) . no
C7 C13 4.241(7) 2_545 no
C2 C5 4.246(6) . no
C7 C11 4.250(6) . no
C9 C16 4.256(8) 3_566 no
C18 O1B 4.270(10) 3_566 no
C10 O1B 4.270(10) 3_666 no
C9 C16 4.269(7) . no
C15 O1A 4.283(9) 3_666 no
C6 C15 4.289(6) . no
C2 C8 4.299(6) 2 no
C7 C14 4.306(6) 2_545 no
C4 C11 4.312(6) . no
C9 C13 4.313(6) 2_545 no
C1 C15 4.328(6) . no
C11 O1B 4.350(10) 4_464 no
C1 C6 4.348(5) . no
C4 C7 4.351(5) . no
C10 C18 4.354(6) . no
C7 C12 4.361(6) . no
C15 C15 4.362(8) 3_676 no
C10 C13 4.365(6) . no
C12 C18 4.374(7) 2_455 no
C6 C14 4.398(6) . no
C8 C13 4.400(7) 2_545 no
C13 C16 4.415(8) 2 no
C6 C16 4.427(8) 3_566 no

loop_
_geom_torsion_atom_site_label_1
_geom_torsion_atom_site_label_2
_geom_torsion_atom_site_label_3
_geom_torsion_atom_site_label_4
_geom_torsion
_geom_torsion_publ_flag
C9 C1 C2 C3 -43.3(4) no
C9 C1 C2 C13 -170.2(3) no
C9 C1 C2 H2 61(3) no
C11 C1 C2 C3 -162.9(4) no
C11 C1 C2 C13 70.3(4) no
C11 C1 C2 H2 -58(3) no
C12 C1 C2 C3 76.9(4) no
C12 C1 C2 C13 -50.0(5) no
C12 C1 C2 H2 -179(3) no
C2 C1 C9 C8 -167.2(3) no
C2 C1 C9 C10 14.4(5) no
C11 C1 C9 C8 -48.8(4) no
C11 C1 C9 C10 132.7(4) no
C12 C1 C9 C8 70.0(4) no
C12 C1 C9 C10 -108.5(4) no
C2 C1 C11 H111 -50(3) no
C2 C1 C11 H112 67(3) no
C2 C1 C11 H113 -167(2) no
C9 C1 C11 H111 -169(3) no
C9 C1 C11 H112 -53(3) no
C9 C1 C11 H113 74(2) no
C12 C1 C11 H111 73(3) no
C12 C1 C11 H112 -171(3) no
C12 C1 C11 H113 -45(2) no
C2 C1 C12 H121 -61(3) no
C2 C1 C12 H122 67(2) no
C2 C1 C12 H123 179(3) no
C9 C1 C12 H121 60(3) no
C9 C1 C12 H122 -171(2) no
C9 C1 C12 H123 -60(3) no
C11 C1 C12 H121 179(3) no
C11 C1 C12 H122 -52(2) no
C11 C1 C12 H123 59(3) no
C1 C2 C3 C4 62.0(5) no
C1 C2 C3 H31 -174(2) no
C1 C2 C3 H32 -54(4) no
C13 C2 C3 C4 -169.5(4) no
C13 C2 C3 H31 -45(3) no
C13 C2 C3 H32 74(4) no
H2 C2 C3 C4 -50(3) no
H2 C2 C3 H31 75(4) no
H2 C2 C3 H32 -166(5) no
C1 C2 C13 H131 70(3) no
C1 C2 C13 H132 -170(3) no
C1 C2 C13 H133 -48(3) no
C3 C2 C13 H131 -58(3) no
C3 C2 C13 H132 62(3) no
C3 C2 C13 H133 -176(2) no
H2 C2 C13 H131 -165(4) no
H2 C2 C13 H132 -45(4) no
H2 C2 C13 H133 76(4) no
C2 C3 C4 C10 -44.5(4) no
C2 C3 C4 C14 77.8(4) no
C2 C3 C4 C15 -164.9(4) no
H31 C3 C4 C10 -168(3) no
H31 C3 C4 C14 -46(3) no
H31 C3 C4 C15 71(3) no
H32 C3 C4 C10 65(4) no
H32 C3 C4 C14 -173(4) no
H32 C3 C4 C15 -56(4) no
C3 C4 C10 C5 -166.4(3) no
C3 C4 C10 C9 14.2(5) no
C14 C4 C10 C5 70.0(4) no
C14 C4 C10 C9 -109.4(4) no
C15 C4 C10 C5 -48.3(4) no
C15 C4 C10 C9 132.3(4) no
C3 C4 C14 H141 -65(3) no
C3 C4 C14 H142 53(3) no
C3 C4 C14 H143 172(2) no
C10 C4 C14 H141 58(3) no
C10 C4 C14 H142 175(3) no
C10 C4 C14 H143 -65(2) no
C15 C4 C14 H141 178(3) no
C15 C4 C14 H142 -64(3) no
C15 C4 C14 H143 55(2) no
C3 C4 C15 H151 -54(3) no
C3 C4 C15 H152 69(2) no
C3 C4 C15 H153 -174(3) no
C10 C4 C15 H151 -174(3) no
C10 C4 C15 H152 -51(2) no
C10 C4 C15 H153 66(3) no
C14 C4 C15 H151 67(3) no
C14 C4 C15 H152 -171(2) no
C14 C4 C15 H153 -54(3) no
C10 C5 C6 C7 -.7(6) no
C10 C5 C6 C16 178.2(4) no
H5 C5 C6 C7 180(2) no
H5 C5 C6 C16 -2(2) no
C6 C5 C10 C4 179.8(3) no
C6 C5 C10 C9 -.8(5) no
H5 C5 C10 C4 0(2) no
H5 C5 C10 C9 179(2) no
C5 C6 C7 C8 1.0(5) no
C5 C6 C7 C18 -178.6(4) no
C16 C6 C7 C8 -177.9(4) no
C16 C6 C7 C18 2.6(7) no
C5 C6 C16 O1A -156.3(8) no
C5 C6 C16 O1B 10.0(10) no
C5 C6 C16 H16A 35(5) no
C5 C6 C16 H16B 153(5) no
C7 C6 C16 O1A 23.0(10) no
C7 C6 C16 O1B -171.0(10) no
C7 C6 C16 H16A -147(5) no
C7 C6 C16 H16B -29(5) no
C6 C7 C8 C9 .2(6) no
C6 C7 C8 H8 174(2) no
C18 C7 C8 C9 179.7(4) no
C18 C7 C8 H8 -6(2) no
C6 C7 C18 H181 -70(3) no
C6 C7 C18 H182 43(3) no
C6 C7 C18 H183 168(3) no
C8 C7 C18 H181 110(3) no
C8 C7 C18 H182 -136(3) no
C8 C7 C18 H183 -11(3) no
C7 C8 C9 C1 179.9(3) no
C7 C8 C9 C10 -1.6(5) no
H8 C8 C9 C1 6(2) no
H8 C8 C9 C10 -176(2) no
C1 C9 C10 C4 -.3(5) no
C1 C9 C10 C5 -179.7(3) no
C8 C9 C10 C4 -178.7(3) no
C8 C9 C10 C5 1.9(5) no
